data_7218676
loop_
_publ_author_name
'Wang, Jing'
'Jing, Xuemin'
'Cao, Yu'
'Li, Guanghua'
'Huo, Qisheng'
'Liu, Yunling'

_publ_section_title
;
 Structural diversity and magnetic properties of three metal--organic
 frameworks assembled from a T-shaped linker
;
_journal_issue 3
_journal_name_full CrystEngComm
_journal_page_first 604
_journal_paper_doi 10.1039/C4CE01799D
_journal_volume 17
_journal_year 2015
_chemical_formula_moiety 'C12 H10 Co N2 O6'
_chemical_formula_sum 'C12 H10 Co N2 O6'
_chemical_formula_weight 337.15
_chemical_melting_point ?
_chemical_name_systematic
; 
 ? 
;
_space_group_IT_number 14
_symmetry_cell_setting monoclinic
_symmetry_space_group_name_Hall '-P 2yn'
_symmetry_space_group_name_H-M 'P 1 21/n 1'
_atom_sites_solution_hydrogens geom
_atom_sites_solution_primary direct
_atom_sites_solution_secondary difmap
_audit_creation_method SHELXL-97
_cell_angle_alpha 90.00
_cell_angle_beta 97.361(2)
_cell_angle_gamma 90.00
_cell_formula_units_Z 4
_cell_length_a 11.9082(10)
_cell_length_b 8.3277(7)
_cell_length_c 12.7165(11)
_cell_measurement_temperature 296(2)
_cell_volume 1250.68(18)
_computing_cell_refinement 'Bruker SMART'
_computing_data_collection 'Bruker SMART'
_computing_data_reduction 'Bruker SAINT'
_computing_molecular_graphics SHELXP-97
_computing_publication_material SHELXTL
_computing_structure_refinement 'SHELXL-97 (Sheldrick, 1997)'
_computing_structure_solution 'SHELXS-97 (Sheldrick, 1990)'
_diffrn_ambient_temperature 296(2)
_diffrn_detector_area_resol_mean 9.00cm
_diffrn_measured_fraction_theta_full 0.997
_diffrn_measured_fraction_theta_max 0.997
_diffrn_measurement_device_type 'CCD area detector'
_diffrn_measurement_method 'phi and omega scans'
_diffrn_radiation_monochromator graphite
_diffrn_radiation_source 'fine-focus sealed tube'
_diffrn_radiation_type MoK\a
_diffrn_radiation_wavelength 0.71073
_diffrn_reflns_av_R_equivalents 0.0160
_diffrn_reflns_av_sigmaI/netI 0.0144
_diffrn_reflns_limit_h_max 14
_diffrn_reflns_limit_h_min -14
_diffrn_reflns_limit_k_max 9
_diffrn_reflns_limit_k_min -7
_diffrn_reflns_limit_l_max 15
_diffrn_reflns_limit_l_min -15
_diffrn_reflns_number 7683
_diffrn_reflns_theta_full 25.13
_diffrn_reflns_theta_max 25.13
_diffrn_reflns_theta_min 2.21
_diffrn_standards_decay_% none
_diffrn_standards_interval_count none
_diffrn_standards_interval_time none
_diffrn_standards_number none
_exptl_absorpt_coefficient_mu 1.404
_exptl_absorpt_correction_T_max 0.7511
_exptl_absorpt_correction_T_min 0.7304
_exptl_absorpt_correction_type empirical
_exptl_absorpt_process_details SADABS
_exptl_crystal_colour red
_exptl_crystal_density_diffrn 1.791
_exptl_crystal_density_meas ?
_exptl_crystal_density_method 'not measured'
_exptl_crystal_description block
_exptl_crystal_F_000 684
_exptl_crystal_size_max 0.24
_exptl_crystal_size_mid 0.21
_exptl_crystal_size_min 0.20
_refine_diff_density_max 0.595
_refine_diff_density_min -0.337
_refine_diff_density_rms 0.057
_refine_ls_extinction_method none
_refine_ls_goodness_of_fit_ref 1.095
_refine_ls_hydrogen_treatment mixed
_refine_ls_matrix_type full
_refine_ls_number_parameters 196
_refine_ls_number_reflns 2228
_refine_ls_number_restraints 3
_refine_ls_restrained_S_all 1.095
_refine_ls_R_factor_all 0.0278
_refine_ls_R_factor_gt 0.0264
_refine_ls_shift/su_max 0.001
_refine_ls_shift/su_mean 0.000
_refine_ls_structure_factor_coef Fsqd
_refine_ls_weighting_details 'calc w=1/[\s^2^(Fo^2^)+(0.0354P)^2^+1.1849P] where P=(Fo^2^+2Fc^2^)/3'
_refine_ls_weighting_scheme calc
_refine_ls_wR_factor_gt 0.0714
_refine_ls_wR_factor_ref 0.0724
_reflns_number_gt 2116
_reflns_number_total 2228
_reflns_threshold_expression >2sigma(I)
_cod_data_source_file c4ce01799d2.cif
_cod_data_source_block sad
_cod_depositor_comments
;
The following automatic conversions were performed:

'_chemical_melting_point' value 'not measured' was changed to '?' -
the value is undefined or not given.

Automatic conversion script
Id: cif_fix_values 2827 2014-09-09 07:05:25Z andrius 

The following automatic conversions were performed:

'_exptl_crystal_density_meas' value 'none' was changed to '?' - the
value is perceived as not measured.

Automatic conversion script
Id: cif_fix_values 3008 2015-01-20 13:52:24Z robertas 

 Adding full bibliography for 7218674--7218676.cif.
;
_cod_original_sg_symbol_H-M p2(1)/n
_cod_database_code 7218676

loop_
_symmetry_equiv_pos_as_xyz
'x, y, z'
'-x+1/2, y+1/2, -z+1/2'
'-x, -y, -z'
'x-1/2, -y-1/2, z-1/2'

loop_
_atom_site_label
_atom_site_type_symbol
_atom_site_fract_x
_atom_site_fract_y
_atom_site_fract_z
_atom_site_U_iso_or_equiv
_atom_site_adp_type
_atom_site_occupancy
_atom_site_symmetry_multiplicity
_atom_site_calc_flag
_atom_site_refinement_flags
Co1 Co 0.98804(2) 0.07267(3) 0.30054(2) 0.02077(11) Uani 1 1 d .
O1 O 0.57763(14) -0.2207(2) 0.14809(13) 0.0369(4) Uani 1 1 d .
O2 O 0.54482(15) -0.1884(2) -0.02772(13) 0.0430(5) Uani 1 1 d .
O3 O 1.39175(13) 0.3795(2) 0.22924(12) 0.0335(4) Uani 1 1 d .
O4 O 1.35442(13) 0.54234(19) 0.09343(12) 0.0302(4) Uani 1 1 d .
O5 O 0.90353(14) -0.0838(2) 0.39117(12) 0.0307(4) Uani 1 1 d D
H5A H 0.952(3) -0.169(4) 0.412(3) 0.100 Uiso 1 1 d D
H5B H 0.874(3) -0.033(4) 0.447(2) 0.100 Uiso 1 1 d D
N1 N 0.86980(14) 0.0481(2) 0.16420(14) 0.0233(4) Uani 1 1 d .
N2 N 1.06425(14) 0.2002(2) 0.18521(13) 0.0237(4) Uani 1 1 d .
C1 C 0.77409(18) -0.0392(3) 0.15770(17) 0.0269(5) Uani 1 1 d .
H1 H 0.7576 -0.0933 0.2178 0.100 Uiso 1 1 calc .
C2 C 0.69890(18) -0.0520(3) 0.06552(18) 0.0257(5) Uani 1 1 d .
C3 C 0.7228(2) 0.0316(3) -0.02285(18) 0.0341(5) Uani 1 1 d .
H3 H 0.6731 0.0274 -0.0855 0.100 Uiso 1 1 calc .
C4 C 0.8207(2) 0.1212(3) -0.01754(18) 0.0346(5) Uani 1 1 d .
H4 H 0.8377 0.1779 -0.0765 0.100 Uiso 1 1 calc .
C5 C 0.89330(17) 0.1258(3) 0.07663(17) 0.0237(4) Uani 1 1 d .
C6 C 1.00398(17) 0.2116(3) 0.08836(16) 0.0238(4) Uani 1 1 d .
C7 C 1.04391(19) 0.2951(3) 0.00630(18) 0.0312(5) Uani 1 1 d .
H7 H 1.0011 0.3013 -0.0601 0.100 Uiso 1 1 calc .
C8 C 1.14876(19) 0.3693(3) 0.02517(18) 0.0320(5) Uani 1 1 d .
H8 H 1.1760 0.4294 -0.0278 0.100 Uiso 1 1 calc .
C9 C 1.21261(18) 0.3532(3) 0.12357(17) 0.0264(5) Uani 1 1 d .
C10 C 1.16649(18) 0.2668(3) 0.20103(17) 0.0268(5) Uani 1 1 d .
H10 H 1.2092 0.2550 0.2671 0.100 Uiso 1 1 calc .
C11 C 0.59738(18) -0.1627(3) 0.06024(17) 0.0268(5) Uani 1 1 d .
C12 C 1.32691(18) 0.4274(3) 0.15012(17) 0.0272(5) Uani 1 1 d .
O1W O 0.4829(4) -0.0694(3) -0.2718(2) 0.1018(11) Uani 1 1 d .

loop_
_atom_site_aniso_label
_atom_site_aniso_U_11
_atom_site_aniso_U_22
_atom_site_aniso_U_33
_atom_site_aniso_U_23
_atom_site_aniso_U_13
_atom_site_aniso_U_12
Co1 0.01689(16) 0.02812(18) 0.01732(17) 0.00232(11) 0.00221(11) 0.00426(11)
O1 0.0386(9) 0.0401(10) 0.0327(9) 0.0014(7) 0.0075(7) -0.0195(8)
O2 0.0433(10) 0.0494(11) 0.0350(9) -0.0074(8) -0.0001(8) -0.0237(9)
O3 0.0265(8) 0.0463(10) 0.0273(8) -0.0003(7) 0.0021(7) -0.0098(7)
O4 0.0260(8) 0.0359(9) 0.0293(8) -0.0012(7) 0.0054(6) -0.0110(7)
O5 0.0301(9) 0.0372(9) 0.0256(8) 0.0091(7) 0.0065(7) 0.0072(7)
N1 0.0204(9) 0.0293(9) 0.0199(8) 0.0031(7) 0.0017(7) -0.0022(7)
N2 0.0185(8) 0.0299(10) 0.0226(9) 0.0023(7) 0.0020(7) -0.0013(7)
C1 0.0249(11) 0.0306(12) 0.0256(11) 0.0026(9) 0.0042(9) -0.0053(9)
C2 0.0223(11) 0.0263(11) 0.0288(11) -0.0018(9) 0.0038(9) -0.0033(8)
C3 0.0297(12) 0.0438(14) 0.0269(12) 0.0054(10) -0.0037(9) -0.0097(10)
C4 0.0313(12) 0.0451(14) 0.0259(11) 0.0107(10) -0.0027(9) -0.0112(11)
C5 0.0212(10) 0.0255(11) 0.0240(10) 0.0024(9) 0.0018(8) -0.0012(8)
C6 0.0207(10) 0.0266(11) 0.0237(10) 0.0013(9) 0.0014(8) -0.0010(8)
C7 0.0256(11) 0.0408(13) 0.0262(11) 0.0072(10) -0.0008(9) -0.0081(10)
C8 0.0278(11) 0.0387(13) 0.0296(12) 0.0074(10) 0.0042(9) -0.0069(10)
C9 0.0224(10) 0.0299(12) 0.0275(11) -0.0022(9) 0.0050(9) -0.0048(9)
C10 0.0221(10) 0.0336(12) 0.0240(10) -0.0006(9) 0.0004(8) -0.0036(9)
C11 0.0238(11) 0.0254(11) 0.0313(12) -0.0044(9) 0.0041(9) -0.0052(9)
C12 0.0224(11) 0.0359(13) 0.0239(11) -0.0067(9) 0.0060(9) -0.0057(9)
O1W 0.190(4) 0.0659(18) 0.0509(15) -0.0058(12) 0.0231(19) 0.0203(19)

loop_
_atom_type_symbol
_atom_type_description
_atom_type_scat_dispersion_real
_atom_type_scat_dispersion_imag
_atom_type_scat_source
C C 0.0033 0.0016 'International Tables Vol C Tables 4.2.6.8 and 6.1.1.4'
H H 0.0000 0.0000 'International Tables Vol C Tables 4.2.6.8 and 6.1.1.4'
N N 0.0061 0.0033 'International Tables Vol C Tables 4.2.6.8 and 6.1.1.4'
O O 0.0106 0.0060 'International Tables Vol C Tables 4.2.6.8 and 6.1.1.4'
Co Co 0.3494 0.9721 'International Tables Vol C Tables 4.2.6.8 and 6.1.1.4'

loop_
_geom_angle_atom_site_label_1
_geom_angle_atom_site_label_2
_geom_angle_atom_site_label_3
_geom_angle
_geom_angle_site_symmetry_1
_geom_angle_site_symmetry_3
O1 Co1 O5 96.82(7) 2_655 .
O1 Co1 N1 95.92(7) 2_655 .
O5 Co1 N1 94.33(7) . .
O1 Co1 N2 90.84(7) 2_655 .
O5 Co1 N2 169.13(7) . .
N1 Co1 N2 77.15(7) . .
O1 Co1 O4 103.61(6) 2_655 2_745
O5 Co1 O4 91.36(6) . 2_745
N1 Co1 O4 158.85(7) . 2_745
N2 Co1 O4 94.33(6) . 2_745
O1 Co1 O3 162.24(7) 2_655 2_745
O5 Co1 O3 90.51(6) . 2_745
N1 Co1 O3 99.64(6) . 2_745
N2 Co1 O3 84.37(7) . 2_745
O4 Co1 O3 59.90(6) 2_745 2_745
C11 O1 Co1 136.79(15) . 2_645
C12 O3 Co1 88.67(13) . 2_755
C12 O4 Co1 90.02(13) . 2_755
Co1 O5 H5A 108(2) . .
Co1 O5 H5B 113(3) . .
H5A O5 H5B 114(3) . .
C1 N1 C5 118.19(18) . .
C1 N1 Co1 125.24(14) . .
C5 N1 Co1 116.57(14) . .
C10 N2 C6 118.65(18) . .
C10 N2 Co1 124.92(14) . .
C6 N2 Co1 116.41(13) . .
N1 C1 C2 123.0(2) . .
N1 C1 H1 118.5 . .
C2 C1 H1 118.5 . .
C3 C2 C1 118.1(2) . .
C3 C2 C11 121.1(2) . .
C1 C2 C11 120.7(2) . .
C4 C3 C2 119.6(2) . .
C4 C3 H3 120.2 . .
C2 C3 H3 120.2 . .
C3 C4 C5 119.2(2) . .
C3 C4 H4 120.4 . .
C5 C4 H4 120.4 . .
N1 C5 C4 121.90(19) . .
N1 C5 C6 114.97(18) . .
C4 C5 C6 123.10(19) . .
N2 C6 C7 121.92(19) . .
N2 C6 C5 114.77(18) . .
C7 C6 C5 123.31(19) . .
C8 C7 C6 118.8(2) . .
C8 C7 H7 120.6 . .
C6 C7 H7 120.6 . .
C9 C8 C7 119.4(2) . .
C9 C8 H8 120.3 . .
C7 C8 H8 120.3 . .
C8 C9 C10 118.0(2) . .
C8 C9 C12 122.9(2) . .
C10 C9 C12 119.07(19) . .
N2 C10 C9 123.13(19) . .
N2 C10 H10 118.4 . .
C9 C10 H10 118.4 . .
O2 C11 O1 127.3(2) . .
O2 C11 C2 117.2(2) . .
O1 C11 C2 115.48(19) . .
O3 C12 O4 121.3(2) . .
O3 C12 C9 120.0(2) . .
O4 C12 C9 118.6(2) . .

loop_
_geom_bond_atom_site_label_1
_geom_bond_atom_site_label_2
_geom_bond_distance
_geom_bond_site_symmetry_2
Co1 O1 2.0324(16) 2_655
Co1 O5 2.0823(16) .
Co1 N1 2.0987(17) .
Co1 N2 2.1081(17) .
Co1 O4 2.1802(16) 2_745
Co1 O3 2.2179(16) 2_745
O1 C11 1.266(3) .
O1 Co1 2.0324(16) 2_645
O2 C11 1.229(3) .
O3 C12 1.252(3) .
O3 Co1 2.2179(16) 2_755
O4 C12 1.266(3) .
O4 Co1 2.1802(16) 2_755
O5 H5A 0.931(18) .
O5 H5B 0.935(18) .
N1 C1 1.345(3) .
N1 C5 1.348(3) .
N2 C10 1.329(3) .
N2 C6 1.347(3) .
C1 C2 1.385(3) .
C1 H1 0.9300 .
C2 C3 1.382(3) .
C2 C11 1.515(3) .
C3 C4 1.379(3) .
C3 H3 0.9300 .
C4 C5 1.385(3) .
C4 H4 0.9300 .
C5 C6 1.490(3) .
C6 C7 1.388(3) .
C7 C8 1.386(3) .
C7 H7 0.9300 .
C8 C9 1.385(3) .
C8 H8 0.9300 .
C9 C10 1.388(3) .
C9 C12 1.494(3) .
C10 H10 0.9300 .

loop_
_geom_hbond_atom_site_label_D
_geom_hbond_atom_site_label_H
_geom_hbond_atom_site_label_A
_geom_hbond_distance_DH
_geom_hbond_distance_HA
_geom_hbond_distance_DA
_geom_hbond_angle_DHA
_geom_hbond_site_symmetry_A
O5 H5A O2 0.931(18) 1.73(2) 2.655(2) 170(4) 4_656
O5 H5B O4 0.935(18) 1.90(3) 2.732(2) 146(3) 4_566
